data_7130776
loop_
_publ_author_name
'Duan, Bingbing'
'Wu, Yao'
'Gao, Yi'
'Ying, Linkun'
'Tang, Jielin'
'Hu, Shiyu'
'Zhao, Qiuhua'
'Song, Zengqiang'

_publ_section_title
;
 Regioselective peri-C--H selenylation of aromatic compounds with weakly
 coordinating ketone groups
;
_journal_name_full 'Chemical Communications'
_journal_paper_doi 10.1039/D2CC04030A
_journal_year 2022
_chemical_formula_moiety 'C20 H19 N O2 Se'
_chemical_formula_sum 'C20 H19 N O2 Se'
_chemical_formula_weight 384.32
_space_group_crystal_system triclinic
_space_group_IT_number 2
_space_group_name_Hall '-P 1'
_space_group_name_H-M_alt 'P -1'
_atom_sites_solution_hydrogens geom
_atom_sites_solution_primary dual
_audit_creation_date 2022-08-23
_audit_creation_method
;
Olex2 1.5
(compiled 2021.10.07 svn.r9718050b for OlexSys, GUI svn.r6410)
;
_audit_update_record
;
2022-09-05 deposited with the CCDC.	2022-09-19 downloaded from the CCDC.
;
_cell_angle_alpha 74.087(4)
_cell_angle_beta 74.630(3)
_cell_angle_gamma 81.377(4)
_cell_formula_units_Z 2
_cell_length_a 8.0338(3)
_cell_length_b 8.4987(4)
_cell_length_c 13.3369(5)
_cell_measurement_reflns_used 6393
_cell_measurement_temperature 200.00(10)
_cell_measurement_theta_max 28.9770
_cell_measurement_theta_min 3.5790
_cell_volume 841.45(6)
_computing_cell_refinement 'CrysAlisPro 1.171.41.117a (Rigaku OD, 2021)'
_computing_data_collection 'CrysAlisPro 1.171.41.117a (Rigaku OD, 2021)'
_computing_data_reduction 'CrysAlisPro 1.171.41.117a (Rigaku OD, 2021)'
_computing_molecular_graphics 'Olex2 1.5 (Dolomanov et al., 2009)'
_computing_publication_material 'Olex2 1.5 (Dolomanov et al., 2009)'
_computing_structure_refinement 'SHELXL 2018/3 (Sheldrick, 2015)'
_computing_structure_solution 'SHELXT 2018/2 (Sheldrick, 2018)'
_diffrn_ambient_environment N~2~
_diffrn_ambient_temperature 200.00(10)
_diffrn_detector 'CCD plate'
_diffrn_detector_area_resol_mean 16.0892
_diffrn_detector_type Eos
_diffrn_measured_fraction_theta_full 0.998
_diffrn_measured_fraction_theta_max 0.884
_diffrn_measurement_details
;
List of Runs (angles in degrees, time in seconds):

  # Type    Start    End  Width  t~exp~   \w     \q     \k     \f   Frames
#--------------------------------------------------------------------------
  1  \w    -11.00  14.00   1.00    1.44    --   18.74  77.00 -60.00   25
  2  \w    -50.00  44.00   1.00    1.44    --   18.74 -38.00 120.00   94
  3  \w     26.00  86.00   1.00    1.44    --   18.74  38.00 -60.00   60
  4  \w     -9.00  31.00   1.00    1.44    --   18.74  77.00 150.00   40
  5  \w    -48.00  38.00   1.00    1.44    --   18.74 -57.00  30.00   86
  6  \w     -7.00  19.00   1.00    1.44    --   18.74  38.00 -60.00   26
  7  \w    -42.00  10.00   1.00    1.44    --  -18.85 -77.00 -60.00   52
  8  \w     16.00  87.00   1.00    1.44    --   18.58  57.00-180.00   71
  9  \w    -40.00  49.00   1.00    1.44    --   18.58 -77.00 -90.00   89
 10  \w     -5.00  59.00   1.00    1.44    --   18.58 -99.00   0.00   64
 11  \w     25.00  60.00   1.00    1.44    --   18.58 -99.00-180.00   35
 12  \w     -1.00  87.00   1.00    1.44    --   18.58  57.00  60.00   88
 13  \w     16.00  46.00   1.00    1.44    --  -18.78  57.00 -60.00   30
;
_diffrn_measurement_device 'four-circle diffractometer'
_diffrn_measurement_device_type 'SuperNova, Single source at offset/far, Eos'
_diffrn_measurement_method '\w scans'
_diffrn_orient_matrix_type 'CrysAlisPro convention (1999,Acta A55,543-557)'
_diffrn_orient_matrix_UB_11 -0.0685907000
_diffrn_orient_matrix_UB_12 0.0607868000
_diffrn_orient_matrix_UB_13 0.0103760000
_diffrn_orient_matrix_UB_21 -0.0570391000
_diffrn_orient_matrix_UB_22 -0.0623198000
_diffrn_orient_matrix_UB_23 0.0278397000
_diffrn_orient_matrix_UB_31 0.0220098000
_diffrn_orient_matrix_UB_32 -0.0023585000
_diffrn_orient_matrix_UB_33 0.0485316000
_diffrn_radiation_monochromator mirror
_diffrn_radiation_probe x-ray
_diffrn_radiation_type 'Mo K\a'
_diffrn_radiation_wavelength 0.71073
_diffrn_reflns_av_R_equivalents 0.0388
_diffrn_reflns_av_unetI/netI 0.0408
_diffrn_reflns_Laue_measured_fraction_full 0.998
_diffrn_reflns_Laue_measured_fraction_max 0.884
_diffrn_reflns_limit_h_max 10
_diffrn_reflns_limit_h_min -10
_diffrn_reflns_limit_k_max 11
_diffrn_reflns_limit_k_min -11
_diffrn_reflns_limit_l_max 17
_diffrn_reflns_limit_l_min -18
_diffrn_reflns_number 13102
_diffrn_reflns_point_group_measured_fraction_full 0.998
_diffrn_reflns_point_group_measured_fraction_max 0.884
_diffrn_reflns_theta_full 25.242
_diffrn_reflns_theta_max 29.101
_diffrn_reflns_theta_min 3.307
_diffrn_source 'micro-focus sealed X-ray tube'
_diffrn_source_type 'SuperNova (Mo) X-ray Source'
_exptl_absorpt_coefficient_mu 2.243
_exptl_absorpt_correction_T_max 1.00000
_exptl_absorpt_correction_T_min 0.96191
_exptl_absorpt_correction_type multi-scan
_exptl_absorpt_process_details
;
CrysAlisPro 1.171.41.117a (Rigaku Oxford Diffraction, 2021)
Empirical absorption correction using spherical harmonics,
implemented in SCALE3 ABSPACK scaling algorithm.
;
_exptl_crystal_colour 'clear reddish red'
_exptl_crystal_colour_lustre clear
_exptl_crystal_colour_modifier reddish
_exptl_crystal_colour_primary red
_exptl_crystal_density_diffrn 1.517
_exptl_crystal_description block
_exptl_crystal_F_000 392
_exptl_crystal_size_max 0.36
_exptl_crystal_size_mid 0.33
_exptl_crystal_size_min 0.32
_refine_diff_density_max 0.323
_refine_diff_density_min -0.384
_refine_diff_density_rms 0.070
_refine_ls_extinction_method none
_refine_ls_goodness_of_fit_ref 1.078
_refine_ls_hydrogen_treatment constr
_refine_ls_matrix_type full
_refine_ls_number_parameters 219
_refine_ls_number_reflns 3985
_refine_ls_number_restraints 0
_refine_ls_restrained_S_all 1.078
_refine_ls_R_factor_all 0.0385
_refine_ls_R_factor_gt 0.0312
_refine_ls_shift/su_max 0.001
_refine_ls_shift/su_mean 0.000
_refine_ls_structure_factor_coef Fsqd
_refine_ls_weighting_details 'w=1/[\s^2^(Fo^2^)+(0.0259P)^2^+0.2014P] where P=(Fo^2^+2Fc^2^)/3'
_refine_ls_weighting_scheme calc
_refine_ls_wR_factor_gt 0.0673
_refine_ls_wR_factor_ref 0.0708
_reflns_Friedel_coverage 0.000
_reflns_number_gt 3500
_reflns_number_total 3985
_reflns_threshold_expression 'I > 2\s(I)'
_cod_data_source_file d2cc04030a2.cif
_cod_data_source_block 20220829-d-276-1-200k
_cod_database_code 7130776
_shelx_shelxl_version_number 2018/3
_chemical_oxdiff_formula 'C20 H19 N O2 Se'
_shelx_space_group_comment
;
The symmetry employed for this shelxl refinement is uniquely defined
by the following loop, which should always be used as a source of
symmetry information in preference to the above space-group names.
They are only intended as comments.
;
_olex2_refinement_description
;
1. Fixed Uiso
 At 1.2 times of:
  All C(H) groups, All C(H,H) groups, All N(H) groups
 At 1.5 times of:
  All C(H,H,H) groups
2.a Secondary CH2 refined with riding coordinates:
 C3(H3A,H3B), C2(H2A,H2B)
2.b Aromatic/amide H refined with riding coordinates:
 N1(H1), C16(H16), C20(H20), C9(H9), C17(H17), C8(H8), C7(H7), C19(H19),
 C18(H18)
2.c Idealised Me refined as rotating group:
 C14(H14A,H14B,H14C), C1(H1A,H1B,H1C)
;
_olex2_submission_special_instructions 'No special instructions were received'
_oxdiff_exptl_absorpt_empirical_details
;
Empirical correction (ABSPACK) includes:
- Absorption correction using spherical harmonics
- Frame scaling
;
_oxdiff_exptl_absorpt_empirical_full_max 1.188
_oxdiff_exptl_absorpt_empirical_full_min 0.888

loop_
_space_group_symop_operation_xyz
'x, y, z'
'-x, -y, -z'

loop_
_atom_site_label
_atom_site_type_symbol
_atom_site_fract_x
_atom_site_fract_y
_atom_site_fract_z
_atom_site_U_iso_or_equiv
_atom_site_adp_type
_atom_site_occupancy
_atom_site_site_symmetry_order
_atom_site_calc_flag
_atom_site_refinement_flags_posn
_atom_site_refinement_flags_adp
_atom_site_refinement_flags_occupancy
_atom_site_disorder_assembly
_atom_site_disorder_group
Se1 Se 0.45244(3) 0.79590(3) 0.95251(2) 0.02989(8) Uani 1 1 d . . . . .
O2 O 0.63139(18) 0.8244(2) 0.75130(11) 0.0339(4) Uani 1 1 d . . . . .
O1 O 0.1974(2) 0.6781(2) 0.55788(12) 0.0485(5) Uani 1 1 d . . . . .
N1 N 0.4975(2) 0.7578(3) 0.43767(13) 0.0374(5) Uani 1 1 d . . . . .
H1 H 0.404458 0.742399 0.419793 0.045 Uiso 1 1 calc R U . . .
C11 C 0.3516(2) 0.7560(2) 0.76825(14) 0.0220(4) Uani 1 1 d . . . . .
C15 C 0.3054(2) 0.7595(3) 1.09572(15) 0.0262(4) Uani 1 1 d . . . . .
C10 C 0.2978(2) 0.7525(2) 0.87764(15) 0.0231(4) Uani 1 1 d . . . . .
C12 C 0.5292(2) 0.7963(2) 0.70498(15) 0.0240(4) Uani 1 1 d . . . . .
C16 C 0.2235(3) 0.8941(3) 1.13573(17) 0.0293(4) Uani 1 1 d . . . . .
H16 H 0.225632 1.001299 1.089427 0.035 Uiso 1 1 calc R U . . .
C20 C 0.2982(3) 0.6032(3) 1.16303(16) 0.0296(5) Uani 1 1 d . . . . .
H20 H 0.352528 0.511078 1.135972 0.036 Uiso 1 1 calc R U . . .
C9 C 0.1264(3) 0.7195(3) 0.93159(16) 0.0283(4) Uani 1 1 d . . . . .
H9 H 0.088447 0.716816 1.005794 0.034 Uiso 1 1 calc R U . . .
C6 C 0.2338(2) 0.7241(2) 0.71653(15) 0.0243(4) Uani 1 1 d . . . . .
C4 C 0.4722(3) 0.7642(3) 0.54065(15) 0.0281(4) Uani 1 1 d . . . . .
C13 C 0.5821(2) 0.8050(3) 0.59064(15) 0.0256(4) Uani 1 1 d . . . . .
C17 C 0.1390(3) 0.8710(3) 1.24312(17) 0.0360(5) Uani 1 1 d . . . . .
H17 H 0.084523 0.962689 1.270613 0.043 Uiso 1 1 calc R U . . .
C8 C 0.0120(3) 0.6911(3) 0.87848(16) 0.0298(5) Uani 1 1 d . . . . .
H8 H -0.103808 0.670240 0.916179 0.036 Uiso 1 1 calc R U . . .
C7 C 0.0652(3) 0.6927(3) 0.77104(16) 0.0294(5) Uani 1 1 d . . . . .
H7 H -0.013378 0.672436 0.734742 0.035 Uiso 1 1 calc R U . . .
C19 C 0.2112(3) 0.5812(3) 1.27027(16) 0.0321(5) Uani 1 1 d . . . . .
H19 H 0.204843 0.473739 1.316238 0.039 Uiso 1 1 calc R U . . .
C5 C 0.2916(3) 0.7189(3) 0.60294(16) 0.0296(5) Uani 1 1 d . . . . .
C18 C 0.1339(3) 0.7150(3) 1.31024(17) 0.0342(5) Uani 1 1 d . . . . .
H18 H 0.077141 0.699644 1.384008 0.041 Uiso 1 1 calc R U . . .
C14 C 0.7618(3) 0.8602(3) 0.53693(16) 0.0351(5) Uani 1 1 d . . . . .
H14A H 0.786154 0.939354 0.571455 0.053 Uiso 1 1 calc R U . . .
H14B H 0.768372 0.912007 0.460827 0.053 Uiso 1 1 calc R U . . .
H14C H 0.847201 0.764949 0.543705 0.053 Uiso 1 1 calc R U . . .
C3 C 0.6541(3) 0.7724(3) 0.35109(16) 0.0320(5) Uani 1 1 d . . . . .
H3A H 0.749157 0.695032 0.375007 0.038 Uiso 1 1 calc R U . . .
H3B H 0.690713 0.885236 0.330933 0.038 Uiso 1 1 calc R U . . .
C2 C 0.6167(3) 0.7337(3) 0.25640(16) 0.0365(5) Uani 1 1 d . . . . .
H2A H 0.519709 0.810181 0.234419 0.044 Uiso 1 1 calc R U . . .
H2B H 0.579671 0.620856 0.277776 0.044 Uiso 1 1 calc R U . . .
C1 C 0.7723(3) 0.7471(3) 0.16154(17) 0.0402(6) Uani 1 1 d . . . . .
H1A H 0.742428 0.717707 0.102736 0.060 Uiso 1 1 calc R U . . .
H1B H 0.869054 0.672264 0.182950 0.060 Uiso 1 1 calc R U . . .
H1C H 0.805903 0.860083 0.137659 0.060 Uiso 1 1 calc R U . . .

loop_
_atom_site_aniso_label
_atom_site_aniso_U_11
_atom_site_aniso_U_22
_atom_site_aniso_U_33
_atom_site_aniso_U_23
_atom_site_aniso_U_13
_atom_site_aniso_U_12
Se1 0.02474(12) 0.04527(15) 0.02227(12) -0.01123(9) -0.00296(8) -0.01011(9)
O2 0.0263(7) 0.0526(10) 0.0257(8) -0.0115(7) -0.0039(6) -0.0131(7)
O1 0.0370(9) 0.0890(14) 0.0276(8) -0.0192(9) -0.0057(7) -0.0241(9)
N1 0.0257(9) 0.0668(14) 0.0220(9) -0.0142(9) -0.0037(7) -0.0083(9)
C11 0.0201(9) 0.0225(10) 0.0217(9) -0.0046(8) -0.0036(7) -0.0011(8)
C15 0.0233(10) 0.0355(12) 0.0230(10) -0.0089(8) -0.0067(8) -0.0068(9)
C10 0.0222(9) 0.0253(10) 0.0218(9) -0.0061(8) -0.0038(8) -0.0040(8)
C12 0.0220(9) 0.0254(10) 0.0216(10) -0.0034(8) -0.0024(8) -0.0025(8)
C16 0.0295(11) 0.0267(11) 0.0322(11) -0.0072(9) -0.0069(9) -0.0045(9)
C20 0.0313(11) 0.0298(11) 0.0319(11) -0.0111(9) -0.0105(9) -0.0029(9)
C9 0.0266(10) 0.0364(12) 0.0218(10) -0.0098(9) -0.0007(8) -0.0058(9)
C6 0.0239(10) 0.0278(11) 0.0209(9) -0.0053(8) -0.0048(8) -0.0036(8)
C4 0.0244(10) 0.0365(12) 0.0210(10) -0.0057(8) -0.0042(8) -0.0004(9)
C13 0.0216(9) 0.0325(11) 0.0197(9) -0.0037(8) -0.0029(8) -0.0025(8)
C17 0.0290(11) 0.0471(14) 0.0365(12) -0.0228(11) -0.0037(9) -0.0012(10)
C8 0.0220(10) 0.0387(13) 0.0273(11) -0.0084(9) 0.0006(8) -0.0091(9)
C7 0.0262(10) 0.0374(12) 0.0273(11) -0.0083(9) -0.0071(8) -0.0084(9)
C19 0.0325(11) 0.0353(12) 0.0277(11) -0.0003(9) -0.0099(9) -0.0090(10)
C5 0.0270(10) 0.0390(13) 0.0221(10) -0.0061(9) -0.0052(8) -0.0044(9)
C18 0.0246(10) 0.0564(15) 0.0238(10) -0.0128(10) -0.0034(8) -0.0087(10)
C14 0.0262(11) 0.0542(15) 0.0226(10) -0.0059(10) -0.0014(8) -0.0105(10)
C3 0.0266(10) 0.0452(14) 0.0240(10) -0.0104(9) -0.0032(8) -0.0038(10)
C2 0.0284(11) 0.0568(16) 0.0253(11) -0.0153(10) -0.0041(9) -0.0008(11)
C1 0.0337(12) 0.0604(17) 0.0268(11) -0.0169(11) -0.0032(9) -0.0001(11)

loop_
_atom_type_symbol
_atom_type_description
_atom_type_scat_dispersion_real
_atom_type_scat_dispersion_imag
_atom_type_scat_source
C C 0.0033 0.0016 'International Tables Vol C Tables 4.2.6.8 and 6.1.1.4'
H H 0.0000 0.0000 'International Tables Vol C Tables 4.2.6.8 and 6.1.1.4'
N N 0.0061 0.0033 'International Tables Vol C Tables 4.2.6.8 and 6.1.1.4'
O O 0.0106 0.0060 'International Tables Vol C Tables 4.2.6.8 and 6.1.1.4'
Se Se -0.0929 2.2259 'International Tables Vol C Tables 4.2.6.8 and 6.1.1.4'

loop_
_geom_angle_atom_site_label_1
_geom_angle_atom_site_label_2
_geom_angle_atom_site_label_3
_geom_angle
_geom_angle_site_symmetry_1
_geom_angle_site_symmetry_3
_geom_angle_publ_flag
C10 Se1 C15 99.76(8) . . ?
C4 N1 H1 114.7 . . ?
C4 N1 C3 130.52(17) . . ?
C3 N1 H1 114.7 . . ?
C10 C11 C12 121.67(16) . . ?
C10 C11 C6 119.11(17) . . ?
C6 C11 C12 119.21(16) . . ?
C16 C15 Se1 119.43(16) . . ?
C20 C15 Se1 120.33(16) . . ?
C20 C15 C16 119.74(19) . . ?
C11 C10 Se1 121.04(14) . . ?
C11 C10 C9 118.73(17) . . ?
C9 C10 Se1 120.22(14) . . ?
O2 C12 C11 118.58(17) . . ?
O2 C12 C13 120.15(17) . . ?
C13 C12 C11 121.27(17) . . ?
C15 C16 H16 120.1 . . ?
C17 C16 C15 119.9(2) . . ?
C17 C16 H16 120.1 . . ?
C15 C20 H20 120.1 . . ?
C15 C20 C19 119.9(2) . . ?
C19 C20 H20 120.1 . . ?
C10 C9 H9 119.5 . . ?
C8 C9 C10 121.07(18) . . ?
C8 C9 H9 119.5 . . ?
C11 C6 C5 119.58(17) . . ?
C7 C6 C11 121.25(17) . . ?
C7 C6 C5 119.15(17) . . ?
N1 C4 C13 129.60(19) . . ?
N1 C4 C5 110.30(17) . . ?
C13 C4 C5 120.10(17) . . ?
C12 C13 C14 114.48(17) . . ?
C4 C13 C12 120.05(17) . . ?
C4 C13 C14 125.47(17) . . ?
C16 C17 H17 119.9 . . ?
C18 C17 C16 120.1(2) . . ?
C18 C17 H17 119.9 . . ?
C9 C8 H8 119.8 . . ?
C7 C8 C9 120.34(18) . . ?
C7 C8 H8 119.8 . . ?
C6 C7 H7 120.3 . . ?
C8 C7 C6 119.49(18) . . ?
C8 C7 H7 120.3 . . ?
C20 C19 H19 119.9 . . ?
C18 C19 C20 120.2(2) . . ?
C18 C19 H19 119.9 . . ?
O1 C5 C6 121.41(18) . . ?
O1 C5 C4 119.15(18) . . ?
C6 C5 C4 119.44(17) . . ?
C17 C18 C19 120.1(2) . . ?
C17 C18 H18 120.0 . . ?
C19 C18 H18 120.0 . . ?
C13 C14 H14A 109.5 . . ?
C13 C14 H14B 109.5 . . ?
C13 C14 H14C 109.5 . . ?
H14A C14 H14B 109.5 . . ?
H14A C14 H14C 109.5 . . ?
H14B C14 H14C 109.5 . . ?
N1 C3 H3A 109.9 . . ?
N1 C3 H3B 109.9 . . ?
N1 C3 C2 108.75(17) . . ?
H3A C3 H3B 108.3 . . ?
C2 C3 H3A 109.9 . . ?
C2 C3 H3B 109.9 . . ?
C3 C2 H2A 109.1 . . ?
C3 C2 H2B 109.1 . . ?
C3 C2 C1 112.58(18) . . ?
H2A C2 H2B 107.8 . . ?
C1 C2 H2A 109.1 . . ?
C1 C2 H2B 109.1 . . ?
C2 C1 H1A 109.5 . . ?
C2 C1 H1B 109.5 . . ?
C2 C1 H1C 109.5 . . ?
H1A C1 H1B 109.5 . . ?
H1A C1 H1C 109.5 . . ?
H1B C1 H1C 109.5 . . ?

loop_
_geom_bond_atom_site_label_1
_geom_bond_atom_site_label_2
_geom_bond_distance
_geom_bond_site_symmetry_2
_geom_bond_publ_flag
Se1 C15 1.9309(19) . ?
Se1 C10 1.9169(18) . ?
O2 C12 1.233(2) . ?
O1 C5 1.220(2) . ?
N1 H1 0.8800 . ?
N1 C4 1.349(2) . ?
N1 C3 1.459(3) . ?
C11 C10 1.401(3) . ?
C11 C12 1.488(3) . ?
C11 C6 1.404(2) . ?
C15 C16 1.396(3) . ?
C15 C20 1.384(3) . ?
C10 C9 1.404(3) . ?
C12 C13 1.455(3) . ?
C16 H16 0.9500 . ?
C16 C17 1.386(3) . ?
C20 H20 0.9500 . ?
C20 C19 1.390(3) . ?
C9 H9 0.9500 . ?
C9 C8 1.382(3) . ?
C6 C7 1.384(3) . ?
C6 C5 1.473(3) . ?
C4 C13 1.369(3) . ?
C4 C5 1.516(3) . ?
C13 C14 1.512(3) . ?
C17 H17 0.9500 . ?
C17 C18 1.381(3) . ?
C8 H8 0.9500 . ?
C8 C7 1.379(3) . ?
C7 H7 0.9500 . ?
C19 H19 0.9500 . ?
C19 C18 1.381(3) . ?
C18 H18 0.9500 . ?
C14 H14A 0.9800 . ?
C14 H14B 0.9800 . ?
C14 H14C 0.9800 . ?
C3 H3A 0.9900 . ?
C3 H3B 0.9900 . ?
C3 C2 1.501(3) . ?
C2 H2A 0.9900 . ?
C2 H2B 0.9900 . ?
C2 C1 1.517(3) . ?
C1 H1A 0.9800 . ?
C1 H1B 0.9800 . ?
C1 H1C 0.9800 . ?

loop_
_geom_torsion_atom_site_label_1
_geom_torsion_atom_site_label_2
_geom_torsion_atom_site_label_3
_geom_torsion_atom_site_label_4
_geom_torsion
_geom_torsion_site_symmetry_1
_geom_torsion_site_symmetry_2
_geom_torsion_site_symmetry_3
_geom_torsion_site_symmetry_4
_geom_torsion_publ_flag
Se1 C15 C16 C17 -170.41(15) . . . . ?
Se1 C15 C20 C19 171.17(14) . . . . ?
Se1 C10 C9 C8 178.74(16) . . . . ?
O2 C12 C13 C4 176.06(19) . . . . ?
O2 C12 C13 C14 -3.7(3) . . . . ?
N1 C4 C13 C12 -177.3(2) . . . . ?
N1 C4 C13 C14 2.5(4) . . . . ?
N1 C4 C5 O1 2.7(3) . . . . ?
N1 C4 C5 C6 -177.66(19) . . . . ?
N1 C3 C2 C1 179.5(2) . . . . ?
C11 C10 C9 C8 0.0(3) . . . . ?
C11 C12 C13 C4 -4.7(3) . . . . ?
C11 C12 C13 C14 175.49(18) . . . . ?
C11 C6 C7 C8 -0.7(3) . . . . ?
C11 C6 C5 O1 173.8(2) . . . . ?
C11 C6 C5 C4 -5.8(3) . . . . ?
C15 C16 C17 C18 -0.8(3) . . . . ?
C15 C20 C19 C18 -0.8(3) . . . . ?
C10 C11 C12 O2 1.3(3) . . . . ?
C10 C11 C12 C13 -177.97(19) . . . . ?
C10 C11 C6 C7 1.4(3) . . . . ?
C10 C11 C6 C5 -176.82(19) . . . . ?
C10 C9 C8 C7 0.7(3) . . . . ?
C12 C11 C10 Se1 -1.1(3) . . . . ?
C12 C11 C10 C9 177.63(18) . . . . ?
C12 C11 C6 C7 -177.31(19) . . . . ?
C12 C11 C6 C5 4.5(3) . . . . ?
C16 C15 C20 C19 -0.8(3) . . . . ?
C16 C17 C18 C19 -0.8(3) . . . . ?
C20 C15 C16 C17 1.6(3) . . . . ?
C20 C19 C18 C17 1.6(3) . . . . ?
C9 C8 C7 C6 -0.4(3) . . . . ?
C6 C11 C10 Se1 -179.74(14) . . . . ?
C6 C11 C10 C9 -1.0(3) . . . . ?
C6 C11 C12 O2 179.89(19) . . . . ?
C6 C11 C12 C13 0.7(3) . . . . ?
C4 N1 C3 C2 172.4(2) . . . . ?
C13 C4 C5 O1 -177.8(2) . . . . ?
C13 C4 C5 C6 1.8(3) . . . . ?
C7 C6 C5 O1 -4.4(3) . . . . ?
C7 C6 C5 C4 175.95(19) . . . . ?
C5 C6 C7 C8 177.5(2) . . . . ?
C5 C4 C13 C12 3.3(3) . . . . ?
C5 C4 C13 C14 -176.9(2) . . . . ?
C3 N1 C4 C13 8.4(4) . . . . ?
C3 N1 C4 C5 -172.1(2) . . . . ?
